data_4038129
loop_
_publ_author_name
'G\'orski, Krzysztof'
'Mech-Piskorz, Justyna'
'Le\'sniewska, Barbara'
'Pietraszkiewicz, Oksana'
'Pietraszkiewicz, Marek'

_publ_section_title
;
 Toward Soluble 5,10-Diheterotruxenes: Synthesis and Reactivity of
 5,10-Dioxatruxenes, 5,10-Dithiatruxenes, and 5,10-Diazatruxenes.
;
_journal_issue 7
_journal_name_full 'The Journal of organic chemistry'
_journal_page_first 4672
_journal_page_last 4681
_journal_paper_doi 10.1021/acs.joc.9b03387
_journal_volume 85
_journal_year 2020
_chemical_formula_moiety 'C29 H22 S2'
_chemical_formula_sum 'C29 H22 S2'
_chemical_formula_weight 434.59
_space_group_crystal_system monoclinic
_space_group_IT_number 14
_space_group_name_Hall '-P 2ybc'
_space_group_name_H-M_alt 'P 1 21/c 1'
_atom_sites_solution_hydrogens mixed
_atom_sites_solution_primary direct
_audit_creation_method SHELXL-2018/3
_cell_angle_alpha 90.0
_cell_angle_beta 102.352(1)
_cell_angle_gamma 90.0
_cell_formula_units_Z 4
_cell_length_a 7.63396(9)
_cell_length_b 24.8669(2)
_cell_length_c 11.3736(1)
_cell_measurement_reflns_used 10853
_cell_measurement_temperature 100.0(1)
_cell_measurement_theta_max 70.5160
_cell_measurement_theta_min 3.9670
_cell_volume 2109.10(4)
_computing_structure_refinement 'SHELXL-2018/3 (Sheldrick, 2018)'
_diffrn_ambient_temperature 100.0(1)
_diffrn_detector_area_resol_mean 16.2974
_diffrn_measured_fraction_theta_full 0.993
_diffrn_measured_fraction_theta_max 0.985
_diffrn_measurement_device_type 'SuperNova, Dual, Cu at home/near, Eos'
_diffrn_radiation_type CuK\a
_diffrn_radiation_wavelength 1.54184
_diffrn_reflns_av_R_equivalents 0.0211
_diffrn_reflns_av_unetI/netI 0.0150
_diffrn_reflns_Laue_measured_fraction_full 0.993
_diffrn_reflns_Laue_measured_fraction_max 0.985
_diffrn_reflns_limit_h_max 9
_diffrn_reflns_limit_h_min -8
_diffrn_reflns_limit_k_max 30
_diffrn_reflns_limit_k_min -30
_diffrn_reflns_limit_l_max 8
_diffrn_reflns_limit_l_min -13
_diffrn_reflns_number 13621
_diffrn_reflns_point_group_measured_fraction_full 0.993
_diffrn_reflns_point_group_measured_fraction_max 0.985
_diffrn_reflns_theta_full 67.684
_diffrn_reflns_theta_max 70.529
_diffrn_reflns_theta_min 4.359
_exptl_absorpt_coefficient_mu 2.382
_exptl_absorpt_correction_T_max 1.00000
_exptl_absorpt_correction_T_min 0.39158
_exptl_absorpt_correction_type multi-scan
_exptl_absorpt_process_details
;
CrysAlisPro 1.171.39.46 (Rigaku Oxford Diffraction, 2018)
Empirical absorption correction using spherical harmonics,
 implemented in SCALE3 ABSPACK scaling algorithm.
;
_exptl_crystal_colour colourless
_exptl_crystal_density_diffrn 1.369
_exptl_crystal_description block
_exptl_crystal_F_000 912
_exptl_crystal_size_max 0.200
_exptl_crystal_size_mid 0.150
_exptl_crystal_size_min 0.050
_refine_diff_density_max 0.332
_refine_diff_density_min -0.345
_refine_diff_density_rms 0.059
_refine_ls_extinction_method none
_refine_ls_goodness_of_fit_ref 1.078
_refine_ls_hydrogen_treatment mixed
_refine_ls_matrix_type full
_refine_ls_number_parameters 290
_refine_ls_number_reflns 3986
_refine_ls_number_restraints 0
_refine_ls_restrained_S_all 1.078
_refine_ls_R_factor_all 0.0370
_refine_ls_R_factor_gt 0.0367
_refine_ls_shift/su_max 0.001
_refine_ls_shift/su_mean 0.000
_refine_ls_structure_factor_coef Fsqd
_refine_ls_weighting_details 'w=1/[\s^2^(Fo^2^)+(0.0610P)^2^+1.2069P] where P=(Fo^2^+2Fc^2^)/3'
_refine_ls_weighting_scheme calc
_refine_ls_wR_factor_gt 0.0983
_refine_ls_wR_factor_ref 0.0986
_reflns_Friedel_coverage 0.000
_reflns_number_gt 3964
_reflns_number_total 4049
_reflns_threshold_expression 'I > 2\s(I)'
_cod_data_source_file jo9b03387_si_001.cif
_cod_data_source_block jmp_ssc_2019
_cod_depositor_comments 'Adding full bibliography for 4038128--4038135.cif.'
_cod_original_cell_volume 2109.11(4)
_cod_original_sg_symbol_H-M 'P 21/c'
_cod_database_code 4038129
_shelx_shelxl_version_number 2018/3
_shelx_space_group_comment
;
The symmetry employed for this shelxl refinement is uniquely defined
by the following loop, which should always be used as a source of
symmetry information in preference to the above space-group names.
They are only intended as comments.
;
_shelx_estimated_absorpt_t_min 0.647
_shelx_estimated_absorpt_t_max 0.890

loop_
_space_group_symop_operation_xyz
'x, y, z'
'-x, y+1/2, -z+1/2'
'-x, -y, -z'
'x, -y-1/2, z-1/2'

loop_
_atom_site_label
_atom_site_type_symbol
_atom_site_fract_x
_atom_site_fract_y
_atom_site_fract_z
_atom_site_U_iso_or_equiv
_atom_site_adp_type
_atom_site_occupancy
_atom_site_site_symmetry_order
_atom_site_calc_flag
_atom_site_refinement_flags_posn
_atom_site_refinement_flags_adp
_atom_site_refinement_flags_occupancy
_atom_site_disorder_assembly
_atom_site_disorder_group
C1 C 0.34719(18) 0.44418(6) 0.19414(12) 0.0102(3) Uani 1 1 d . . . . .
C2 C 0.31904(18) 0.39372(6) 0.24186(13) 0.0102(3) Uani 1 1 d . . . . .
C3 C 0.19165(18) 0.35142(6) 0.19052(13) 0.0107(3) Uani 1 1 d . . . . .
C4 C 0.06397(19) 0.34850(6) 0.08284(13) 0.0140(3) Uani 1 1 d . . . . .
H4 H 0.048960 0.377375 0.026875 0.017 Uiso 1 1 calc R U . . .
C5 C -0.0413(2) 0.30226(6) 0.05901(14) 0.0162(3) Uani 1 1 d . . . . .
H5 H -0.129265 0.299754 -0.013823 0.019 Uiso 1 1 calc R U . . .
C6 C -0.0193(2) 0.25985(6) 0.14037(14) 0.0144(3) Uani 1 1 d . . . . .
H6 H -0.091917 0.228645 0.122643 0.017 Uiso 1 1 calc R U . . .
C7 C 0.10862(19) 0.26278(6) 0.24778(14) 0.0132(3) Uani 1 1 d . . . . .
H7 H 0.123775 0.233802 0.303468 0.016 Uiso 1 1 calc R U . . .
C8 C 0.21350(18) 0.30863(6) 0.27219(13) 0.0108(3) Uani 1 1 d . . . . .
C9 C 0.35736(18) 0.32103(5) 0.38333(12) 0.0099(3) Uani 1 1 d . . . . .
C10 C 0.41889(18) 0.37731(5) 0.35417(12) 0.0089(3) Uani 1 1 d . . . . .
C11 C 0.55210(18) 0.41171(5) 0.42093(12) 0.0093(3) Uani 1 1 d . . . . .
C12 C 0.67197(18) 0.40668(6) 0.53988(12) 0.0097(3) Uani 1 1 d . . . . .
C13 C 0.69614(19) 0.36538(6) 0.62655(13) 0.0113(3) Uani 1 1 d . . . . .
H13 H 0.626283 0.333530 0.611094 0.014 Uiso 1 1 calc R U . . .
C14 C 0.82078(19) 0.37067(6) 0.73424(13) 0.0133(3) Uani 1 1 d . . . . .
H14 H 0.836028 0.342090 0.790947 0.016 Uiso 1 1 calc R U . . .
C15 C 0.92425(19) 0.41713(6) 0.76101(13) 0.0140(3) Uani 1 1 d . . . . .
H15 H 1.008456 0.420118 0.835452 0.017 Uiso 1 1 calc R U . . .
C16 C 0.90360(19) 0.45874(6) 0.67872(13) 0.0135(3) Uani 1 1 d . . . . .
H16 H 0.972395 0.490727 0.695727 0.016 Uiso 1 1 calc R U . . .
C17 C 0.77965(18) 0.45273(6) 0.57025(13) 0.0101(3) Uani 1 1 d . . . . .
C18 C 0.57922(18) 0.46208(6) 0.36810(12) 0.0092(3) Uani 1 1 d . . . . .
C19 C 0.47868(18) 0.47907(5) 0.25560(13) 0.0102(3) Uani 1 1 d . . . . .
C20 C 0.48687(19) 0.52914(5) 0.19039(13) 0.0110(3) Uani 1 1 d . . . . .
C21 C 0.59894(19) 0.57392(6) 0.21998(14) 0.0136(3) Uani 1 1 d . . . . .
H21 H 0.686555 0.574578 0.293196 0.016 Uiso 1 1 calc R U . . .
C22 C 0.5811(2) 0.61738(6) 0.14153(14) 0.0164(3) Uani 1 1 d . . . . .
H22 H 0.656779 0.647816 0.161755 0.020 Uiso 1 1 calc R U . . .
C23 C 0.4534(2) 0.61696(6) 0.03336(14) 0.0172(3) Uani 1 1 d . . . . .
H23 H 0.443700 0.646993 -0.019264 0.021 Uiso 1 1 calc R U . . .
C24 C 0.3409(2) 0.57320(6) 0.00199(14) 0.0153(3) Uani 1 1 d . . . . .
H24 H 0.254162 0.572769 -0.071646 0.018 Uiso 1 1 calc R U . . .
C25 C 0.3582(2) 0.52978(6) 0.08126(14) 0.0124(3) Uani 1 1 d . . . . .
C26 C 0.50774(19) 0.27828(6) 0.39466(13) 0.0131(3) Uani 1 1 d . . . . .
H26A H 0.455(3) 0.2440(8) 0.4074(17) 0.017(5) Uiso 1 1 d . . . . .
H26B H 0.605(3) 0.2850(8) 0.4663(19) 0.025(5) Uiso 1 1 d . . . . .
C27 C 0.5954(2) 0.27540(7) 0.28616(15) 0.0212(3) Uani 1 1 d . . . . .
H27A H 0.503990 0.267314 0.213691 0.032 Uiso 1 1 calc R U . . .
H27B H 0.686638 0.247044 0.299051 0.032 Uiso 1 1 calc R U . . .
H27C H 0.651797 0.310013 0.276069 0.032 Uiso 1 1 calc R U . . .
C28 C 0.27008(19) 0.32087(6) 0.49495(13) 0.0138(3) Uani 1 1 d . . . . .
H28A H 0.240818 0.283324 0.512467 0.017 Uiso 1 1 calc R U . . .
H28B H 0.358669 0.334432 0.565327 0.017 Uiso 1 1 calc R U . . .
C29 C 0.0999(2) 0.35483(6) 0.47953(14) 0.0174(3) Uani 1 1 d . . . . .
H29A H 0.122856 0.390751 0.450729 0.026 Uiso 1 1 calc R U . . .
H29B H 0.064169 0.357928 0.557067 0.026 Uiso 1 1 calc R U . . .
H29C H 0.003357 0.337607 0.420905 0.026 Uiso 1 1 calc R U . . .
S1 S 0.22876(5) 0.47144(2) 0.05906(3) 0.01187(12) Uani 1 1 d . . . . .
S2 S 0.74224(4) 0.50134(2) 0.45838(3) 0.01134(12) Uani 1 1 d . . . . .

loop_
_atom_site_aniso_label
_atom_site_aniso_U_11
_atom_site_aniso_U_22
_atom_site_aniso_U_33
_atom_site_aniso_U_23
_atom_site_aniso_U_13
_atom_site_aniso_U_12
C1 0.0090(6) 0.0122(7) 0.0092(7) -0.0004(5) 0.0014(5) 0.0030(5)
C2 0.0090(6) 0.0109(6) 0.0107(7) -0.0008(5) 0.0023(5) 0.0016(5)
C3 0.0093(6) 0.0114(7) 0.0118(7) -0.0011(5) 0.0028(5) 0.0007(5)
C4 0.0150(7) 0.0145(7) 0.0114(7) 0.0011(5) 0.0005(6) -0.0004(5)
C5 0.0135(7) 0.0199(8) 0.0135(7) -0.0027(6) -0.0008(6) -0.0019(6)
C6 0.0128(7) 0.0134(7) 0.0174(8) -0.0042(5) 0.0041(6) -0.0033(5)
C7 0.0130(7) 0.0109(7) 0.0159(7) -0.0002(5) 0.0037(6) -0.0008(5)
C8 0.0094(6) 0.0116(7) 0.0117(7) -0.0019(5) 0.0028(5) 0.0007(5)
C9 0.0097(6) 0.0086(6) 0.0108(7) 0.0004(5) 0.0013(5) -0.0006(5)
C10 0.0087(6) 0.0090(6) 0.0098(7) -0.0003(5) 0.0033(5) 0.0014(5)
C11 0.0084(6) 0.0104(6) 0.0097(7) 0.0000(5) 0.0034(5) 0.0022(5)
C12 0.0083(6) 0.0120(7) 0.0097(7) -0.0020(5) 0.0037(5) 0.0017(5)
C13 0.0109(6) 0.0121(7) 0.0114(7) -0.0005(5) 0.0035(5) 0.0007(5)
C14 0.0138(7) 0.0160(7) 0.0103(7) 0.0020(5) 0.0028(5) 0.0031(5)
C15 0.0115(7) 0.0214(8) 0.0086(7) -0.0019(6) 0.0010(5) 0.0014(6)
C16 0.0115(7) 0.0167(7) 0.0128(7) -0.0044(6) 0.0039(5) -0.0031(6)
C17 0.0088(6) 0.0130(7) 0.0092(7) 0.0003(5) 0.0033(5) 0.0013(5)
C18 0.0076(6) 0.0100(6) 0.0101(7) -0.0011(5) 0.0025(5) 0.0007(5)
C19 0.0101(6) 0.0096(6) 0.0120(7) 0.0006(5) 0.0051(5) 0.0015(5)
C20 0.0122(7) 0.0103(7) 0.0120(7) 0.0012(5) 0.0055(6) 0.0030(5)
C21 0.0136(7) 0.0128(7) 0.0154(7) 0.0004(5) 0.0051(5) 0.0004(5)
C22 0.0180(7) 0.0108(7) 0.0224(8) 0.0025(6) 0.0089(6) 0.0000(6)
C23 0.0214(8) 0.0127(7) 0.0200(8) 0.0061(6) 0.0098(6) 0.0044(6)
C24 0.0174(7) 0.0159(7) 0.0134(7) 0.0033(6) 0.0051(6) 0.0054(6)
C25 0.0136(7) 0.0121(7) 0.0127(7) -0.0002(5) 0.0056(6) 0.0030(5)
C26 0.0139(7) 0.0098(7) 0.0139(7) -0.0002(5) -0.0011(6) 0.0023(5)
C27 0.0197(8) 0.0235(8) 0.0212(8) -0.0016(6) 0.0057(6) 0.0090(6)
C28 0.0141(7) 0.0155(7) 0.0121(7) 0.0009(5) 0.0034(5) -0.0027(5)
C29 0.0172(7) 0.0181(7) 0.0191(8) -0.0025(6) 0.0088(6) -0.0012(6)
S1 0.01325(19) 0.01125(19) 0.00983(19) 0.00184(11) -0.00041(13) 0.00100(12)
S2 0.01238(19) 0.01056(19) 0.0106(2) 0.00001(11) 0.00124(14) -0.00320(11)

loop_
_atom_type_symbol
_atom_type_description
_atom_type_scat_dispersion_real
_atom_type_scat_dispersion_imag
_atom_type_scat_source
C C 0.0181 0.0091 'International Tables Vol C Tables 4.2.6.8 and 6.1.1.4'
H H 0.0000 0.0000 'International Tables Vol C Tables 4.2.6.8 and 6.1.1.4'
S S 0.3331 0.5567 'International Tables Vol C Tables 4.2.6.8 and 6.1.1.4'

loop_
_geom_angle_atom_site_label_1
_geom_angle_atom_site_label_2
_geom_angle_atom_site_label_3
_geom_angle
_geom_angle_site_symmetry_1
_geom_angle_site_symmetry_3
_geom_angle_publ_flag
C19 C1 C2 121.05(13) . . ?
C19 C1 S1 112.41(11) . . ?
C2 C1 S1 126.54(11) . . ?
C10 C2 C1 121.01(13) . . ?
C10 C2 C3 109.83(12) . . ?
C1 C2 C3 129.16(13) . . ?
C4 C3 C8 120.35(13) . . ?
C4 C3 C2 131.80(13) . . ?
C8 C3 C2 107.85(12) . . ?
C3 C4 C5 118.60(14) . . ?
C3 C4 H4 120.7 . . ?
C5 C4 H4 120.7 . . ?
C6 C5 C4 120.88(14) . . ?
C6 C5 H5 119.6 . . ?
C4 C5 H5 119.6 . . ?
C5 C6 C7 120.45(13) . . ?
C5 C6 H6 119.8 . . ?
C7 C6 H6 119.8 . . ?
C8 C7 C6 119.01(13) . . ?
C8 C7 H7 120.5 . . ?
C6 C7 H7 120.5 . . ?
C7 C8 C3 120.72(13) . . ?
C7 C8 C9 128.13(13) . . ?
C3 C8 C9 111.14(12) . . ?
C8 C9 C10 101.86(11) . . ?
C8 C9 C26 108.72(11) . . ?
C10 C9 C26 112.83(11) . . ?
C8 C9 C28 108.62(11) . . ?
C10 C9 C28 112.53(11) . . ?
C26 C9 C28 111.69(11) . . ?
C2 C10 C11 120.03(13) . . ?
C2 C10 C9 109.31(12) . . ?
C11 C10 C9 130.67(12) . . ?
C10 C11 C18 117.20(12) . . ?
C10 C11 C12 132.56(13) . . ?
C18 C11 C12 110.23(12) . . ?
C13 C12 C17 116.04(13) . . ?
C13 C12 C11 132.07(13) . . ?
C17 C12 C11 111.89(12) . . ?
C14 C13 C12 120.76(13) . . ?
C14 C13 H13 119.6 . . ?
C12 C13 H13 119.6 . . ?
C13 C14 C15 121.36(13) . . ?
C13 C14 H14 119.3 . . ?
C15 C14 H14 119.3 . . ?
C16 C15 C14 119.66(13) . . ?
C16 C15 H15 120.2 . . ?
C14 C15 H15 120.2 . . ?
C15 C16 C17 118.50(14) . . ?
C15 C16 H16 120.7 . . ?
C17 C16 H16 120.7 . . ?
C16 C17 C12 123.67(13) . . ?
C16 C17 S2 123.31(11) . . ?
C12 C17 S2 113.02(11) . . ?
C19 C18 C11 123.16(13) . . ?
C19 C18 S2 123.46(11) . . ?
C11 C18 S2 113.34(10) . . ?
C1 C19 C18 117.53(13) . . ?
C1 C19 C20 112.38(13) . . ?
C18 C19 C20 130.09(13) . . ?
C21 C20 C25 118.54(13) . . ?
C21 C20 C19 130.35(14) . . ?
C25 C20 C19 111.11(12) . . ?
C22 C21 C20 119.54(14) . . ?
C22 C21 H21 120.2 . . ?
C20 C21 H21 120.2 . . ?
C21 C22 C23 120.92(14) . . ?
C21 C22 H22 119.5 . . ?
C23 C22 H22 119.5 . . ?
C24 C23 C22 120.69(14) . . ?
C24 C23 H23 119.7 . . ?
C22 C23 H23 119.7 . . ?
C23 C24 C25 118.30(14) . . ?
C23 C24 H24 120.8 . . ?
C25 C24 H24 120.8 . . ?
C24 C25 C20 122.00(14) . . ?
C24 C25 S1 125.35(12) . . ?
C20 C25 S1 112.65(11) . . ?
C27 C26 C9 114.21(12) . . ?
C27 C26 H26A 110.5(11) . . ?
C9 C26 H26A 106.9(11) . . ?
C27 C26 H26B 106.9(12) . . ?
C9 C26 H26B 111.4(12) . . ?
H26A C26 H26B 106.8(16) . . ?
C26 C27 H27A 109.5 . . ?
C26 C27 H27B 109.5 . . ?
H27A C27 H27B 109.5 . . ?
C26 C27 H27C 109.5 . . ?
H27A C27 H27C 109.5 . . ?
H27B C27 H27C 109.5 . . ?
C29 C28 C9 114.03(12) . . ?
C29 C28 H28A 108.7 . . ?
C9 C28 H28A 108.7 . . ?
C29 C28 H28B 108.7 . . ?
C9 C28 H28B 108.7 . . ?
H28A C28 H28B 107.6 . . ?
C28 C29 H29A 109.5 . . ?
C28 C29 H29B 109.5 . . ?
H29A C29 H29B 109.5 . . ?
C28 C29 H29C 109.5 . . ?
H29A C29 H29C 109.5 . . ?
H29B C29 H29C 109.5 . . ?
C25 S1 C1 91.43(7) . . ?
C17 S2 C18 91.53(7) . . ?

loop_
_geom_bond_atom_site_label_1
_geom_bond_atom_site_label_2
_geom_bond_distance
_geom_bond_site_symmetry_2
_geom_bond_publ_flag
C1 C19 1.396(2) . ?
C1 C2 1.402(2) . ?
C1 S1 1.7442(14) . ?
C2 C10 1.4007(19) . ?
C2 C3 1.4663(19) . ?
C3 C4 1.394(2) . ?
C3 C8 1.399(2) . ?
C4 C5 1.396(2) . ?
C4 H4 0.9500 . ?
C5 C6 1.389(2) . ?
C5 H5 0.9500 . ?
C6 C7 1.393(2) . ?
C6 H6 0.9500 . ?
C7 C8 1.387(2) . ?
C7 H7 0.9500 . ?
C8 C9 1.5180(19) . ?
C9 C10 1.5349(18) . ?
C9 C26 1.5496(19) . ?
C9 C28 1.5546(19) . ?
C10 C11 1.4183(19) . ?
C11 C18 1.4235(19) . ?
C11 C12 1.4674(19) . ?
C12 C13 1.408(2) . ?
C12 C17 1.409(2) . ?
C13 C14 1.387(2) . ?
C13 H13 0.9500 . ?
C14 C15 1.396(2) . ?
C14 H14 0.9500 . ?
C15 C16 1.381(2) . ?
C15 H15 0.9500 . ?
C16 C17 1.393(2) . ?
C16 H16 0.9500 . ?
C17 S2 1.7337(14) . ?
C18 C19 1.409(2) . ?
C18 S2 1.7346(14) . ?
C19 C20 1.4575(19) . ?
C20 C21 1.401(2) . ?
C20 C25 1.409(2) . ?
C21 C22 1.389(2) . ?
C21 H21 0.9500 . ?
C22 C23 1.396(2) . ?
C22 H22 0.9500 . ?
C23 C24 1.385(2) . ?
C23 H23 0.9500 . ?
C24 C25 1.395(2) . ?
C24 H24 0.9500 . ?
C25 S1 1.7428(15) . ?
C26 C27 1.526(2) . ?
C26 H26A 0.97(2) . ?
C26 H26B 0.99(2) . ?
C27 H27A 0.9800 . ?
C27 H27B 0.9800 . ?
C27 H27C 0.9800 . ?
C28 C29 1.528(2) . ?
C28 H28A 0.9900 . ?
C28 H28B 0.9900 . ?
C29 H29A 0.9800 . ?
C29 H29B 0.9800 . ?
C29 H29C 0.9800 . ?

loop_
_geom_torsion_atom_site_label_1
_geom_torsion_atom_site_label_2
_geom_torsion_atom_site_label_3
_geom_torsion_atom_site_label_4
_geom_torsion
_geom_torsion_site_symmetry_1
_geom_torsion_site_symmetry_2
_geom_torsion_site_symmetry_3
_geom_torsion_site_symmetry_4
_geom_torsion_publ_flag
C19 C1 C2 C10 1.7(2) . . . . ?
S1 C1 C2 C10 -177.36(10) . . . . ?
C19 C1 C2 C3 -178.63(13) . . . . ?
S1 C1 C2 C3 2.4(2) . . . . ?
C10 C2 C3 C4 179.55(15) . . . . ?
C1 C2 C3 C4 -0.2(3) . . . . ?
C10 C2 C3 C8 0.03(16) . . . . ?
C1 C2 C3 C8 -179.71(14) . . . . ?
C8 C3 C4 C5 0.3(2) . . . . ?
C2 C3 C4 C5 -179.17(14) . . . . ?
C3 C4 C5 C6 -0.3(2) . . . . ?
C4 C5 C6 C7 0.1(2) . . . . ?
C5 C6 C7 C8 0.0(2) . . . . ?
C6 C7 C8 C3 0.0(2) . . . . ?
C6 C7 C8 C9 178.78(13) . . . . ?
C4 C3 C8 C7 -0.2(2) . . . . ?
C2 C3 C8 C7 179.41(12) . . . . ?
C4 C3 C8 C9 -179.13(12) . . . . ?
C2 C3 C8 C9 0.46(16) . . . . ?
C7 C8 C9 C10 -179.57(13) . . . . ?
C3 C8 C9 C10 -0.72(15) . . . . ?
C7 C8 C9 C26 61.10(18) . . . . ?
C3 C8 C9 C26 -120.05(13) . . . . ?
C7 C8 C9 C28 -60.62(18) . . . . ?
C3 C8 C9 C28 118.23(13) . . . . ?
C1 C2 C10 C11 -0.6(2) . . . . ?
C3 C2 C10 C11 179.60(12) . . . . ?
C1 C2 C10 C9 179.27(12) . . . . ?
C3 C2 C10 C9 -0.50(15) . . . . ?
C8 C9 C10 C2 0.72(14) . . . . ?
C26 C9 C10 C2 117.10(13) . . . . ?
C28 C9 C10 C2 -115.40(13) . . . . ?
C8 C9 C10 C11 -179.39(13) . . . . ?
C26 C9 C10 C11 -63.02(19) . . . . ?
C28 C9 C10 C11 64.48(18) . . . . ?
C2 C10 C11 C18 -0.75(19) . . . . ?
C9 C10 C11 C18 179.38(13) . . . . ?
C2 C10 C11 C12 177.89(13) . . . . ?
C9 C10 C11 C12 -2.0(2) . . . . ?
C10 C11 C12 C13 1.2(3) . . . . ?
C18 C11 C12 C13 179.88(14) . . . . ?
C10 C11 C12 C17 -178.18(14) . . . . ?
C18 C11 C12 C17 0.52(16) . . . . ?
C17 C12 C13 C14 -0.5(2) . . . . ?
C11 C12 C13 C14 -179.88(13) . . . . ?
C12 C13 C14 C15 0.9(2) . . . . ?
C13 C14 C15 C16 -0.4(2) . . . . ?
C14 C15 C16 C17 -0.4(2) . . . . ?
C15 C16 C17 C12 0.7(2) . . . . ?
C15 C16 C17 S2 -179.18(11) . . . . ?
C13 C12 C17 C16 -0.3(2) . . . . ?
C11 C12 C17 C16 179.21(12) . . . . ?
C13 C12 C17 S2 179.67(10) . . . . ?
C11 C12 C17 S2 -0.86(15) . . . . ?
C10 C11 C18 C19 1.20(19) . . . . ?
C12 C11 C18 C19 -177.73(12) . . . . ?
C10 C11 C18 S2 178.96(10) . . . . ?
C12 C11 C18 S2 0.03(14) . . . . ?
C2 C1 C19 C18 -1.2(2) . . . . ?
S1 C1 C19 C18 177.95(10) . . . . ?
C2 C1 C19 C20 179.64(12) . . . . ?
S1 C1 C19 C20 -1.22(15) . . . . ?
C11 C18 C19 C1 -0.2(2) . . . . ?
S2 C18 C19 C1 -177.78(10) . . . . ?
C11 C18 C19 C20 178.75(13) . . . . ?
S2 C18 C19 C20 1.2(2) . . . . ?
C1 C19 C20 C21 -179.58(14) . . . . ?
C18 C19 C20 C21 1.4(2) . . . . ?
C1 C19 C20 C25 0.36(17) . . . . ?
C18 C19 C20 C25 -178.67(13) . . . . ?
C25 C20 C21 C22 -0.2(2) . . . . ?
C19 C20 C21 C22 179.69(14) . . . . ?
C20 C21 C22 C23 -0.3(2) . . . . ?
C21 C22 C23 C24 0.3(2) . . . . ?
C22 C23 C24 C25 0.2(2) . . . . ?
C23 C24 C25 C20 -0.7(2) . . . . ?
C23 C24 C25 S1 179.45(11) . . . . ?
C21 C20 C25 C24 0.7(2) . . . . ?
C19 C20 C25 C24 -179.22(13) . . . . ?
C21 C20 C25 S1 -179.39(10) . . . . ?
C19 C20 C25 S1 0.65(15) . . . . ?
C8 C9 C26 C27 58.59(16) . . . . ?
C10 C9 C26 C27 -53.62(16) . . . . ?
C28 C9 C26 C27 178.43(12) . . . . ?
C8 C9 C28 C29 -49.75(16) . . . . ?
C10 C9 C28 C29 62.25(16) . . . . ?
C26 C9 C28 C29 -169.65(12) . . . . ?
C24 C25 S1 C1 178.73(13) . . . . ?
C20 C25 S1 C1 -1.14(11) . . . . ?
C19 C1 S1 C25 1.35(11) . . . . ?
C2 C1 S1 C25 -179.56(13) . . . . ?
C16 C17 S2 C18 -179.32(12) . . . . ?
C12 C17 S2 C18 0.75(11) . . . . ?
C19 C18 S2 C17 177.32(12) . . . . ?
C11 C18 S2 C17 -0.44(11) . . . . ?
